data_7001687
loop_
_publ_author_name
'Khan, Mohammad A. K.'
'Asaduzzaman, Abu Md.'
'Schreckenbach, Georg'
'Wang, Feiyue'

_publ_section_title
;
 Synthesis, characterization and structures of methylmercury complexes
 with selenoamino acids
;
_journal_issue 29
_journal_name_full 'Dalton Transactions'
_journal_page_first 5766
_journal_paper_doi 10.1039/b903863a
_journal_year 2009
_chemical_absolute_configuration syn
_chemical_formula_sum 'C6 H13 Hg N O2 Se'
_chemical_formula_weight 410.72
_chemical_name_common k2-(N,O)-L-selenomethioninato-methylmercury
_chemical_name_systematic
;
k2-(N,O)-L-selenomethioninato-methylmercury
;
_space_group_IT_number 4
_symmetry_cell_setting monoclinic
_symmetry_space_group_name_Hall 'P 2yb'
_symmetry_space_group_name_H-M 'P 1 21 1'
_atom_sites_solution_hydrogens geom
_atom_sites_solution_primary direct
_atom_sites_solution_secondary difmap
_audit_creation_method SHELXL-97
_cell_angle_alpha 90.00
_cell_angle_beta 90.4100(10)
_cell_angle_gamma 90.00
_cell_formula_units_Z 2
_cell_length_a 6.8723(5)
_cell_length_b 5.8351(4)
_cell_length_c 13.3288(10)
_cell_measurement_reflns_used 4521
_cell_measurement_temperature 293(2)
_cell_measurement_theta_max 29.95
_cell_measurement_theta_min 2.96
_cell_volume 534.48(7)
_computing_cell_refinement 'Bruker Smart program suite V6 (Bruker)'
_computing_data_collection 'Bruker Smart program suite V6 (Bruker)'
_computing_data_reduction 'Bruker Saint program suite V6 (Bruker)'
_computing_molecular_graphics 'PLATON (Spek, 2003)'
_computing_structure_refinement 'SHELXL-97 (Sheldrick, 1997)'
_computing_structure_solution 'SHELXS-97 (Sheldrick, 1990)'
_diffrn_ambient_temperature 293(2)
_diffrn_detector_area_resol_mean 0.0
_diffrn_measured_fraction_theta_full 1.000
_diffrn_measured_fraction_theta_max 1.000
_diffrn_measurement_device_type 'Bruker 4-circle, APEX detector'
_diffrn_measurement_method 'area detector \f and \w scan'
_diffrn_radiation_monochromator graphite
_diffrn_radiation_source 'fine-focus sealed tube'
_diffrn_radiation_type MoK\a
_diffrn_radiation_wavelength 0.71073
_diffrn_reflns_av_R_equivalents 0.0228
_diffrn_reflns_av_sigmaI/netI 0.0386
_diffrn_reflns_limit_h_max 8
_diffrn_reflns_limit_h_min -9
_diffrn_reflns_limit_k_max 8
_diffrn_reflns_limit_k_min -8
_diffrn_reflns_limit_l_max 18
_diffrn_reflns_limit_l_min -18
_diffrn_reflns_number 5376
_diffrn_reflns_theta_full 30.00
_diffrn_reflns_theta_max 30.00
_diffrn_reflns_theta_min 1.53
_diffrn_standards_decay_% 0.0
_diffrn_standards_interval_count 0
_diffrn_standards_interval_time 0
_diffrn_standards_number 0
_exptl_absorpt_coefficient_mu 17.764
_exptl_absorpt_correction_T_max 0.8857
_exptl_absorpt_correction_T_min 0.1253
_exptl_absorpt_correction_type multi-scan
_exptl_absorpt_process_details 'SADABS, Bruker (2000) Tmin/max = 0.530382'
_exptl_crystal_colour colourless
_exptl_crystal_density_diffrn 2.552
_exptl_crystal_density_method 'not measured'
_exptl_crystal_description platelet
_exptl_crystal_F_000 372
_exptl_crystal_size_max 0.20
_exptl_crystal_size_mid 0.08
_exptl_crystal_size_min 0.01
_refine_diff_density_max 2.878
_refine_diff_density_min -0.794
_refine_diff_density_rms 0.239
_refine_ls_abs_structure_details 'Flack H D (1983), Acta Cryst. A39, 876-881'
_refine_ls_abs_structure_Flack 0.02(2)
_refine_ls_extinction_method none
_refine_ls_goodness_of_fit_ref 1.257
_refine_ls_hydrogen_treatment constr
_refine_ls_matrix_type full
_refine_ls_number_parameters 102
_refine_ls_number_reflns 3080
_refine_ls_number_restraints 1
_refine_ls_restrained_S_all 1.257
_refine_ls_R_factor_all 0.0611
_refine_ls_R_factor_gt 0.0531
_refine_ls_shift/su_max 0.001
_refine_ls_shift/su_mean 0.000
_refine_ls_structure_factor_coef Fsqd
_refine_ls_weighting_details 'calc w=1/[\s^2^(Fo^2^)+(0.0524P)^2^+0.0000P] where P=(Fo^2^+2Fc^2^)/3'
_refine_ls_weighting_scheme calc
_refine_ls_wR_factor_gt 0.1099
_refine_ls_wR_factor_ref 0.1126
_reflns_number_gt 2732
_reflns_number_total 3080
_reflns_threshold_expression >2sigma(I)
_cod_data_source_file b903863a.txt
_cod_data_source_block fei1a
_cod_original_sg_symbol_H-M 'P 21'
_cod_database_code 7001687

loop_
_symmetry_equiv_pos_as_xyz
'x, y, z'
'-x, y+1/2, -z'

loop_
_atom_site_label
_atom_site_type_symbol
_atom_site_fract_x
_atom_site_fract_y
_atom_site_fract_z
_atom_site_U_iso_or_equiv
_atom_site_adp_type
_atom_site_occupancy
_atom_site_symmetry_multiplicity
_atom_site_calc_flag
_atom_site_refinement_flags
_atom_site_disorder_assembly
_atom_site_disorder_group
Hg Hg 0.76225(4) 0.54494(15) -0.12939(3) 0.04992(14) Uani 1 1 d . . .
Se Se 0.8186(4) 0.4876(4) 0.39356(15) 0.1285(11) Uani 1 1 d . . .
O1 O 0.6207(11) 1.0817(10) 0.0878(5) 0.0486(17) Uani 1 1 d . . .
O2 O 0.7983(10) 0.9442(11) -0.0373(5) 0.0475(15) Uani 1 1 d . . .
N3 N 0.7841(12) 0.5048(11) 0.0279(7) 0.042(2) Uani 1 1 d . . .
H31 H 0.7324 0.3682 0.0442 0.050 Uiso 1 1 calc R . .
H32 H 0.9112 0.5000 0.0446 0.050 Uiso 1 1 calc R . .
C4 C 0.761(2) 0.541(5) -0.2835(9) 0.092(5) Uani 1 1 d . . .
H41 H 0.8799 0.4746 -0.3070 0.137 Uiso 1 1 calc R . .
H42 H 0.7494 0.6949 -0.3082 0.137 Uiso 1 1 calc R . .
H43 H 0.6527 0.4516 -0.3072 0.137 Uiso 1 1 calc R . .
C5 C 0.7053(13) 0.9242(12) 0.0424(7) 0.0340(17) Uani 1 1 d . . .
C6 C 0.6876(13) 0.6869(13) 0.0918(7) 0.0361(18) Uani 1 1 d . . .
H61 H 0.5489 0.6494 0.0962 0.043 Uiso 1 1 calc R . .
C7 C 0.771(2) 0.6876(19) 0.1974(8) 0.056(3) Uani 1 1 d . . .
H71 H 0.9120 0.6934 0.1932 0.067 Uiso 1 1 calc R . .
H72 H 0.7286 0.8260 0.2311 0.067 Uiso 1 1 calc R . .
C8 C 0.716(3) 0.486(3) 0.2599(10) 0.090(5) Uani 1 1 d . . .
H81 H 0.7595 0.3480 0.2265 0.107 Uiso 1 1 calc R . .
H82 H 0.5749 0.4795 0.2633 0.107 Uiso 1 1 calc R . .
C9 C 0.686(5) 0.753(4) 0.4450(15) 0.164(14) Uani 1 1 d . . .
H91 H 0.7365 0.8888 0.4135 0.247 Uiso 1 1 calc R . .
H92 H 0.7062 0.7631 0.5162 0.247 Uiso 1 1 calc R . .
H93 H 0.5492 0.7409 0.4308 0.247 Uiso 1 1 calc R . .

loop_
_atom_site_aniso_label
_atom_site_aniso_U_11
_atom_site_aniso_U_22
_atom_site_aniso_U_33
_atom_site_aniso_U_23
_atom_site_aniso_U_13
_atom_site_aniso_U_12
Hg 0.04665(19) 0.0539(2) 0.0493(2) -0.0073(3) 0.00696(13) 0.0049(3)
Se 0.192(2) 0.126(3) 0.0669(10) 0.0283(11) -0.0231(12) 0.0372(18)
O1 0.054(3) 0.031(4) 0.061(4) 0.000(3) 0.006(3) -0.003(3)
O2 0.048(4) 0.037(3) 0.057(4) 0.005(3) 0.008(3) -0.002(3)
N3 0.044(3) 0.021(4) 0.062(5) -0.001(3) 0.002(3) 0.000(3)
C4 0.096(9) 0.120(12) 0.058(7) -0.033(13) 0.001(7) 0.016(19)
C5 0.035(4) 0.025(3) 0.042(5) -0.002(3) -0.013(4) -0.003(3)
C6 0.036(4) 0.029(3) 0.043(5) 0.001(3) 0.002(4) -0.002(3)
C7 0.073(8) 0.046(5) 0.049(6) -0.001(5) -0.008(6) -0.009(5)
C8 0.146(14) 0.082(12) 0.041(6) 0.004(6) 0.007(8) -0.027(10)
C9 0.28(4) 0.14(2) 0.073(13) 0.024(13) 0.028(17) 0.08(2)

loop_
_atom_type_symbol
_atom_type_description
_atom_type_scat_dispersion_real
_atom_type_scat_dispersion_imag
_atom_type_scat_source
C C 0.0033 0.0016 'International Tables Vol C Tables 4.2.6.8 and 6.1.1.4'
H H 0.0000 0.0000 'International Tables Vol C Tables 4.2.6.8 and 6.1.1.4'
N N 0.0061 0.0033 'International Tables Vol C Tables 4.2.6.8 and 6.1.1.4'
O O 0.0106 0.0060 'International Tables Vol C Tables 4.2.6.8 and 6.1.1.4'
Se Se -0.0929 2.2259 'International Tables Vol C Tables 4.2.6.8 and 6.1.1.4'
Hg Hg -2.3894 9.2266 'International Tables Vol C Tables 4.2.6.8 and 6.1.1.4'

loop_
_geom_angle_atom_site_label_1
_geom_angle_atom_site_label_2
_geom_angle_atom_site_label_3
_geom_angle
_geom_angle_site_symmetry_1
_geom_angle_site_symmetry_3
_geom_angle_publ_flag
C4 Hg N3 172.0(7) . . ?
C4 Hg O2 118.3(8) . . ?
N3 Hg O2 68.4(2) . . ?
C8 Se C9 99.4(9) . . ?
C5 O2 Hg 105.4(5) . . ?
C6 N3 Hg 116.8(6) . . ?
O1 C5 O2 126.0(8) . . ?
O1 C5 C6 114.7(8) . . ?
O2 C5 C6 119.4(8) . . ?
N3 C6 C7 111.0(8) . . ?
N3 C6 C5 110.8(7) . . ?
C7 C6 C5 111.4(7) . . ?
C8 C7 C6 114.8(10) . . ?
C7 C8 Se 115.0(11) . . ?

loop_
_geom_bond_atom_site_label_1
_geom_bond_atom_site_label_2
_geom_bond_distance
_geom_bond_site_symmetry_2
_geom_bond_publ_flag
Hg C4 2.054(12) . ?
Hg N3 2.114(9) . ?
Hg O2 2.644(7) . ?
Se C8 1.912(14) . ?
Se C9 1.93(2) . ?
O1 C5 1.246(10) . ?
O2 C5 1.250(11) . ?
N3 C6 1.517(11) . ?
C5 C6 1.538(11) . ?
C6 C7 1.517(16) . ?
C7 C8 1.491(18) . ?
